data_7050377
loop_
_publ_author_name
'Suresh Das'
'Shibu Abraham'
'Riju Davis'
'Nigam P. Rath'

_publ_section_title
;
Observation of a Non-Conventional
Horner-Wadsworth-Emmons Olefination Product and the Effect of the
Lateral Ethyl Substitution on its Solid State Fluorescence
;
_journal_name_full 'New J.Chem.(Nouv.J.Chim.)'
_journal_year 2004
_chemical_formula_sum 'C21 H22 N2'
_chemical_formula_weight 302.41
_space_group_IT_number 33
_symmetry_cell_setting orthorhombic
_symmetry_space_group_name_Hall 'P 2c -2n'
_symmetry_space_group_name_H-M 'P n a 21'
_atom_sites_solution_hydrogens geom
_atom_sites_solution_primary direct
_atom_sites_solution_secondary difmap
_cell_angle_alpha 90.00
_cell_angle_beta 90.00
_cell_angle_gamma 90.00
_cell_formula_units_Z 8
_cell_length_a 16.1420(3)
_cell_length_b 18.9857(4)
_cell_length_c 11.1379(2)
_cell_measurement_reflns_used 6045
_cell_measurement_temperature 120(2)
_cell_measurement_theta_max 26.75
_cell_measurement_theta_min 2.47
_cell_volume 3413.40(11)
_diffrn_ambient_temperature 120(2)
_diffrn_detector_area_resol_mean ?
_diffrn_measurement_device_type 'CCD area detector'
_diffrn_measurement_method 'phi and omega scans'
_diffrn_radiation_monochromator graphite
_diffrn_radiation_source 'normal-focus sealed tube'
_diffrn_radiation_type MoK\a
_diffrn_radiation_wavelength 0.71073
_diffrn_reflns_av_R_equivalents 0.079
_diffrn_reflns_av_sigmaI/netI 0.0837
_diffrn_reflns_limit_h_max 19
_diffrn_reflns_limit_h_min -19
_diffrn_reflns_limit_k_max 23
_diffrn_reflns_limit_k_min -23
_diffrn_reflns_limit_l_max 13
_diffrn_reflns_limit_l_min -13
_diffrn_reflns_number 51849
_diffrn_reflns_theta_max 26.00
_diffrn_reflns_theta_min 2.12
_diffrn_standards_decay_% ?
_diffrn_standards_interval_count ?
_diffrn_standards_interval_time ?
_diffrn_standards_number ?
_exptl_absorpt_coefficient_mu 0.069
_exptl_absorpt_correction_T_max 0.9890
_exptl_absorpt_correction_T_min 0.9836
_exptl_absorpt_correction_type none
_exptl_absorpt_process_details ?
_exptl_crystal_colour orange
_exptl_crystal_density_diffrn 1.177
_exptl_crystal_density_meas ?
_exptl_crystal_density_method 'not measured'
_exptl_crystal_description irregular
_exptl_crystal_F_000 1296
_exptl_crystal_size_max 0.24
_exptl_crystal_size_mid 0.20
_exptl_crystal_size_min 0.16
_refine_ls_abs_structure_details 'Flack H D (1983), Acta Cryst. A39, 876-881'
_refine_ls_abs_structure_Flack 7(4)
_refine_ls_extinction_coef ?
_refine_ls_extinction_method none
_refine_ls_goodness_of_fit_ref 0.971
_refine_ls_hydrogen_treatment mixed
_refine_ls_matrix_type full
_refine_ls_number_parameters 415
_refine_ls_number_reflns 6697
_refine_ls_number_restraints 1
_refine_ls_restrained_S_all 0.971
_refine_ls_R_factor_all 0.1577
_refine_ls_R_factor_gt 0.0609
_refine_ls_shift/su_max 0.000
_refine_ls_shift/su_mean 0.000
_refine_ls_structure_factor_coef Fsqd
_refine_ls_weighting_details 'calc w=1/[\s^2^(Fo^2^)+(0.0740P)^2^+0.0000P] where P=(Fo^2^+2Fc^2^)/3'
_refine_ls_weighting_scheme calc
_refine_ls_wR_factor_gt 0.1277
_refine_ls_wR_factor_ref 0.1658
_reflns_number_gt 3064
_reflns_number_total 6697
_reflns_threshold_expression >2sigma(I)
_cod_depositor_comments
;
The following automatic conversions were performed:
'_symmetry_cell_setting' value 'Orthorhombic' changed to 'orthorhombic'
according to '/home/saulius/struct/CIF-dictionaries/cif_core.dic'
dictionary named 'cif_core.dic' version 2.4.1 from 2010-06-29.

Automatic conversion script
Id: cif_fix_enum 1527 2010-12-29 10:47:43Z saulius 

The following automatic conversions were performed:

'_exptl_crystal_density_meas' value 'no' was changed to '?' - the
value is perceived as not measured.

Automatic conversion script
Id: cif_fix_values 3008 2015-01-20 13:52:24Z robertas 
;
_cod_database_code 7050377

loop_
_symmetry_equiv_pos_as_xyz
'x, y, z'
'-x, -y, z+1/2'
'x+1/2, -y+1/2, z'
'-x+1/2, y+1/2, z+1/2'

loop_
_atom_site_label
_atom_site_type_symbol
_atom_site_fract_x
_atom_site_fract_y
_atom_site_fract_z
_atom_site_U_iso_or_equiv
_atom_site_adp_type
_atom_site_occupancy
_atom_site_symmetry_multiplicity
_atom_site_calc_flag
_atom_site_refinement_flags
_atom_site_disorder_assembly
_atom_site_disorder_group
N1 N 0.3799(2) 1.4525(2) 0.2000(4) 0.0695(11) Uani 1 1 d . . .
N2 N 0.3439(2) 0.64505(18) 0.4884(3) 0.0533(9) Uani 1 1 d . . .
C1 C 0.3847(2) 1.3919(3) 0.2025(4) 0.0511(11) Uani 1 1 d . . .
C2 C 0.3922(2) 1.3164(2) 0.2072(4) 0.0440(10) Uani 1 1 d . . .
C3 C 0.4449(2) 1.2814(2) 0.1290(4) 0.0480(11) Uani 1 1 d . . .
H3 H 0.4751 1.3072 0.0704 0.058 Uiso 1 1 calc R . .
C4 C 0.4534(2) 1.2094(2) 0.1360(4) 0.0473(11) Uani 1 1 d . . .
H4 H 0.4902 1.1867 0.0819 0.057 Uiso 1 1 calc R . .
C5 C 0.4103(2) 1.1682(2) 0.2195(3) 0.0369(9) Uani 1 1 d . . .
C6 C 0.3561(2) 1.2058(2) 0.2965(4) 0.0449(10) Uani 1 1 d . . .
H6 H 0.3247 1.1803 0.3540 0.054 Uiso 1 1 calc R . .
C7 C 0.3473(2) 1.2769(2) 0.2915(3) 0.0438(10) Uani 1 1 d . . .
H7 H 0.3106 1.3000 0.3452 0.053 Uiso 1 1 calc R . .
C8 C 0.4204(2) 1.0915(2) 0.2246(4) 0.0399(10) Uani 1 1 d . . .
C9 C 0.3835(2) 1.0520(2) 0.3112(3) 0.0415(10) Uani 1 1 d . . .
H9 H 0.3519 1.0768 0.3695 0.050 Uiso 1 1 calc R . .
C10 C 0.3872(2) 0.9770(2) 0.3238(4) 0.0451(10) Uani 1 1 d . . .
H10 H 0.4155 0.9511 0.2633 0.054 Uiso 1 1 calc R . .
C11 C 0.3535(2) 0.9407(2) 0.4152(4) 0.0437(10) Uani 1 1 d . . .
H11 H 0.3254 0.9678 0.4741 0.052 Uiso 1 1 calc R . .
C12 C 0.3548(2) 0.8650(2) 0.4352(4) 0.0426(10) Uani 1 1 d . . .
C13 C 0.3989(2) 0.8171(2) 0.3622(4) 0.0436(10) Uani 1 1 d . . .
H13 H 0.4321 0.8350 0.2987 0.052 Uiso 1 1 calc R . .
C14 C 0.3955(2) 0.7466(2) 0.3794(4) 0.0446(11) Uani 1 1 d . . .
H14 H 0.4255 0.7166 0.3267 0.053 Uiso 1 1 calc R . .
C15 C 0.3486(2) 0.7160(2) 0.4736(3) 0.0383(10) Uani 1 1 d . . .
C16 C 0.3072(2) 0.7634(2) 0.5496(3) 0.0446(10) Uani 1 1 d . . .
H16 H 0.2762 0.7455 0.6153 0.054 Uiso 1 1 calc R . .
C17 C 0.3104(2) 0.8350(2) 0.5315(3) 0.0419(10) Uani 1 1 d . . .
H17 H 0.2818 0.8651 0.5855 0.050 Uiso 1 1 calc R . .
C18 C 0.3745(3) 0.5980(2) 0.3938(5) 0.0690(14) Uani 1 1 d . . .
H18A H 0.4351 0.5993 0.3923 0.104 Uiso 1 1 calc R . .
H18B H 0.3529 0.6135 0.3160 0.104 Uiso 1 1 calc R . .
H18C H 0.3558 0.5498 0.4100 0.104 Uiso 1 1 calc R . .
C19 C 0.2909(2) 0.6149(2) 0.5797(4) 0.0549(12) Uani 1 1 d . . .
H19A H 0.2332 0.6276 0.5632 0.082 Uiso 1 1 calc R . .
H19B H 0.3070 0.6332 0.6586 0.082 Uiso 1 1 calc R . .
H19C H 0.2967 0.5635 0.5792 0.082 Uiso 1 1 calc R . .
C20 C 0.4734(2) 1.0582(2) 0.1289(4) 0.0560(12) Uani 1 1 d . . .
H20A H 0.4908 1.0109 0.1564 0.067 Uiso 1 1 calc R . .
H20B H 0.5239 1.0870 0.1178 0.067 Uiso 1 1 calc R . .
C21 C 0.4293(3) 1.0512(2) 0.0091(5) 0.0722(14) Uani 1 1 d . . .
H21A H 0.4187 1.0981 -0.0241 0.108 Uiso 1 1 calc R . .
H21B H 0.3766 1.0265 0.0206 0.108 Uiso 1 1 calc R . .
H21C H 0.4642 1.0244 -0.0466 0.108 Uiso 1 1 calc R . .
N1' N 0.8395(2) 0.4870(2) 0.7086(4) 0.0678(11) Uani 1 1 d . . .
N2' N 0.8452(2) -0.32074(19) 0.9774(3) 0.0596(10) Uani 1 1 d . . .
C1' C 0.8558(2) 0.4283(2) 0.7098(4) 0.0489(11) Uani 1 1 d . . .
C2' C 0.8732(2) 0.3544(2) 0.7143(4) 0.0442(10) Uani 1 1 d . . .
C3' C 0.9241(2) 0.3221(2) 0.6322(4) 0.0553(12) Uani 1 1 d . . .
H3' H 0.9487 0.3497 0.5705 0.066 Uiso 1 1 calc R . .
C4' C 0.9403(2) 0.2516(2) 0.6368(3) 0.0477(11) Uani 1 1 d . . .
H4' H 0.9767 0.2315 0.5791 0.057 Uiso 1 1 calc R . .
C5' C 0.9043(2) 0.2078(2) 0.7250(4) 0.0418(10) Uani 1 1 d . . .
C6' C 0.8516(2) 0.2405(2) 0.8067(4) 0.0450(10) Uani 1 1 d . . .
H6' H 0.8257 0.2129 0.8670 0.054 Uiso 1 1 calc R . .
C7' C 0.8361(2) 0.3114(2) 0.8026(4) 0.0510(11) Uani 1 1 d . . .
H7' H 0.7998 0.3319 0.8600 0.061 Uiso 1 1 calc R . .
C8' C 0.9209(2) 0.1314(2) 0.7290(3) 0.0448(10) Uani 1 1 d . . .
C9' C 0.8860(2) 0.0885(2) 0.8127(4) 0.0458(10) Uani 1 1 d . . .
H9' H 0.8525 0.1111 0.8715 0.055 Uiso 1 1 calc R . .
C10' C 0.8934(2) 0.0137(2) 0.8233(4) 0.0433(10) Uani 1 1 d . . .
H10' H 0.9261 -0.0105 0.7657 0.052 Uiso 1 1 calc R . .
C11' C 0.8565(2) -0.0242(2) 0.9104(4) 0.0467(11) Uani 1 1 d . . .
H11' H 0.8266 0.0021 0.9685 0.056 Uiso 1 1 calc R . .
C12' C 0.8566(2) -0.0996(2) 0.9271(3) 0.0416(10) Uani 1 1 d . . .
C13' C 0.8997(2) -0.1465(2) 0.8543(4) 0.0465(11) Uani 1 1 d . . .
H13' H 0.9326 -0.1279 0.7911 0.056 Uiso 1 1 calc R . .
C14' C 0.8973(2) -0.2185(2) 0.8690(4) 0.0452(11) Uani 1 1 d . . .
H14' H 0.9274 -0.2480 0.8159 0.054 Uiso 1 1 calc R . .
C15' C 0.8503(3) -0.2484(2) 0.9625(4) 0.0462(11) Uani 1 1 d . . .
C16' C 0.8088(2) -0.2016(2) 1.0407(4) 0.0443(11) Uani 1 1 d . . .
H16' H 0.7781 -0.2196 1.1067 0.053 Uiso 1 1 calc R . .
C17' C 0.8127(2) -0.1305(2) 1.0215(4) 0.0444(10) Uani 1 1 d . . .
H17' H 0.7839 -0.1005 1.0755 0.053 Uiso 1 1 calc R . .
C18' C 0.8779(3) -0.3680(2) 0.8857(4) 0.0704(14) Uani 1 1 d . . .
H18D H 0.9385 -0.3650 0.8847 0.106 Uiso 1 1 calc R . .
H18E H 0.8560 -0.3544 0.8070 0.106 Uiso 1 1 calc R . .
H18F H 0.8611 -0.4165 0.9039 0.106 Uiso 1 1 calc R . .
C19' C 0.7952(2) -0.3517(2) 1.0704(4) 0.0610(13) Uani 1 1 d . . .
H19D H 0.7374 -0.3373 1.0598 0.092 Uiso 1 1 calc R . .
H19E H 0.8151 -0.3357 1.1489 0.092 Uiso 1 1 calc R . .
H19F H 0.7991 -0.4031 1.0658 0.092 Uiso 1 1 calc R . .
C20' C 0.9768(2) 0.0991(2) 0.6352(3) 0.0503(11) Uani 1 1 d . . .
H20C H 1.0019 0.0556 0.6680 0.060 Uiso 1 1 calc R . .
H20D H 1.0222 0.1324 0.6164 0.060 Uiso 1 1 calc R . .
C21' C 0.9299(2) 0.0814(2) 0.5197(4) 0.0650(13) Uani 1 1 d . . .
H21D H 0.9122 0.1251 0.4804 0.098 Uiso 1 1 calc R . .
H21E H 0.8811 0.0528 0.5392 0.098 Uiso 1 1 calc R . .
H21F H 0.9662 0.0549 0.4656 0.098 Uiso 1 1 calc R . .
